data_2015561
loop_
_publ_author_name
'Calder\'on, Guillermo'
'Jaramillo-G\'omez, Luz Marina'
'Torre, Jos\'e M. de la'
'Cobo, Justo'
'Low, John N.'
'Glidewell, Christopher'

_publ_section_title
;
 Hydrogen-bonded chains in racemic
 2-benzyl-3-(2-bromophenyl)propiononitrile and hydrogen-bonded sheets
 in methyl 2-benzyl-2-cyano-3-phenylpropionate
;
_journal_coeditor_code GG3038
_journal_issue 9
_journal_name_full 'Acta Crystallographica Section C'
_journal_page_first o583
_journal_page_last o586
_journal_paper_doi 10.1107/S0108270106032689
_journal_volume 62
_journal_year 2006
_chemical_formula_iupac 'C16 H14 Br N'
_chemical_formula_moiety 'C16 H14 Br N'
_chemical_formula_sum 'C16 H14 Br N'
_chemical_formula_weight 300.19
_chemical_name_systematic
;
2-Benzyl-3-(2-bromophenyl)propiononitrile
;
_space_group_IT_number 14
_symmetry_cell_setting monoclinic
_symmetry_space_group_name_Hall '-P 2yn'
_symmetry_space_group_name_H-M 'P 1 21/n 1'
_atom_sites_solution_hydrogens geom
_atom_sites_solution_primary direct
_atom_sites_solution_secondary difmap
_cell_angle_alpha 90.00
_cell_angle_beta 113.392(2)
_cell_angle_gamma 90.00
_cell_formula_units_Z 4
_cell_length_a 9.7924(2)
_cell_length_b 14.8921(2)
_cell_length_c 10.0937(2)
_cell_measurement_reflns_used 3077
_cell_measurement_temperature 120(2)
_cell_measurement_theta_max 27.45
_cell_measurement_theta_min 3.51
_cell_volume 1350.98(5)
_computing_cell_refinement 'DENZO (Otwinowski & Minor, 1997) and COLLECT'
_computing_data_collection 'COLLECT (Hooft, 1999)'
_computing_data_reduction 'DENZO and COLLECT'
_computing_molecular_graphics 'PLATON (Spek, 2003)'
_computing_publication_material 'SHELXL97 and PRPKAPPA (Ferguson, 1999)'
_computing_structure_refinement 'OSCAIL (McArdle, 2003) and SHELXL97 (Sheldrick, 1997)'
_computing_structure_solution 'SIR2004 (Burla <i>et al.</i>,  2005)'
_diffrn_ambient_temperature 120(2)
_diffrn_detector_area_resol_mean 9.091
_diffrn_measured_fraction_theta_full 0.998
_diffrn_measured_fraction_theta_max 0.998
_diffrn_measurement_device_type 'Bruker--Nonius KappaCCD'
_diffrn_measurement_method '\f and \w scans'
_diffrn_radiation_monochromator graphite
_diffrn_radiation_source 'Bruker-Nonius FR591 rotating anode'
_diffrn_radiation_type 'Mo K\a'
_diffrn_radiation_wavelength 0.71073
_diffrn_reflns_av_R_equivalents 0.0399
_diffrn_reflns_av_sigmaI/netI 0.0256
_diffrn_reflns_limit_h_max 11
_diffrn_reflns_limit_h_min -12
_diffrn_reflns_limit_k_max 19
_diffrn_reflns_limit_k_min -19
_diffrn_reflns_limit_l_max 13
_diffrn_reflns_limit_l_min -13
_diffrn_reflns_number 26393
_diffrn_reflns_theta_full 27.45
_diffrn_reflns_theta_max 27.45
_diffrn_reflns_theta_min 3.51
_diffrn_standards_decay_% 0
_exptl_absorpt_coefficient_mu 3.024
_exptl_absorpt_correction_T_max 0.794
_exptl_absorpt_correction_T_min 0.583
_exptl_absorpt_correction_type multi-scan
_exptl_absorpt_process_details '(SADABS; Sheldrick, 2003)'
_exptl_crystal_colour colourless
_exptl_crystal_density_diffrn 1.476
_exptl_crystal_density_method 'not measured'
_exptl_crystal_description plate
_exptl_crystal_F_000 608
_exptl_crystal_size_max 0.20
_exptl_crystal_size_mid 0.15
_exptl_crystal_size_min 0.08
_refine_diff_density_max 0.230
_refine_diff_density_min -0.572
_refine_ls_extinction_method none
_refine_ls_goodness_of_fit_ref 1.069
_refine_ls_hydrogen_treatment constr
_refine_ls_matrix_type full
_refine_ls_number_parameters 163
_refine_ls_number_reflns 3077
_refine_ls_number_restraints 0
_refine_ls_restrained_S_all 1.069
_refine_ls_R_factor_all 0.0387
_refine_ls_R_factor_gt 0.0272
_refine_ls_shift/su_max 0.001
_refine_ls_shift/su_mean 0.000
_refine_ls_structure_factor_coef Fsqd
_refine_ls_weighting_details 'w=1/[\s^2^(Fo^2^)+(0.0287P)^2^+0.3751P] where P=(Fo^2^+2Fc^2^)/3'
_refine_ls_weighting_scheme calc
_refine_ls_wR_factor_gt 0.0587
_refine_ls_wR_factor_ref 0.0621
_reflns_number_gt 2554
_reflns_number_total 3077
_reflns_threshold_expression I>2\s(I)
_cod_data_source_file gg3038.cif
_cod_data_source_block I
_cod_original_sg_symbol_H-M 'P 21/n'
_cod_database_code 2015561
_cod_database_fobs_code 2015561

loop_
_symmetry_equiv_pos_as_xyz
'x, y, z'
'-x+1/2, y+1/2, -z+1/2'
'-x, -y, -z'
'x+1/2, -y+1/2, z+1/2'

loop_
_atom_site_type_symbol
_atom_site_label
_atom_site_fract_x
_atom_site_fract_y
_atom_site_fract_z
_atom_site_U_iso_or_equiv
_atom_site_adp_type
_atom_site_calc_flag
_atom_site_refinement_flags
_atom_site_occupancy
N N1 0.7527(2) 0.33787(11) 0.83201(18) 0.0379(4) Uani d . 1
C C1 0.7252(2) 0.35260(12) 0.7127(2) 0.0287(4) Uani d . 1
C C2 0.69086(19) 0.37339(11) 0.56021(18) 0.0250(4) Uani d . 1
C C11 0.90007(18) 0.48676(11) 0.61769(18) 0.0235(3) Uani d . 1
C C12 0.84884(19) 0.57099(11) 0.55921(19) 0.0248(4) Uani d . 1
Br Br12 0.68658(2) 0.581150(12) 0.37563(2) 0.03506(8) Uani d . 1
C C13 0.9075(2) 0.65015(12) 0.6325(2) 0.0328(4) Uani d . 1
C C14 1.0200(2) 0.64582(14) 0.7684(2) 0.0381(5) Uani d . 1
C C15 1.0738(2) 0.56352(14) 0.8306(2) 0.0380(5) Uani d . 1
C C16 1.0147(2) 0.48516(13) 0.7553(2) 0.0307(4) Uani d . 1
C C17 0.83466(19) 0.40064(11) 0.54137(19) 0.0246(4) Uani d . 1
C C27 0.6105(2) 0.29430(12) 0.4597(2) 0.0315(4) Uani d . 1
C C21 0.53547(19) 0.32727(11) 0.30601(19) 0.0261(4) Uani d . 1
C C22 0.5976(2) 0.31611(12) 0.2050(2) 0.0310(4) Uani d . 1
C C23 0.5309(2) 0.35504(13) 0.0684(2) 0.0362(5) Uani d . 1
C C24 0.4014(2) 0.40418(13) 0.0316(2) 0.0369(4) Uani d . 1
C C25 0.3368(2) 0.41366(14) 0.1296(2) 0.0380(5) Uani d . 1
C C26 0.4041(2) 0.37579(13) 0.2654(2) 0.0328(4) Uani d . 1
H H2 0.6221 0.4262 0.5327 0.030 Uiso calc R 1
H H13 0.8704 0.7066 0.5895 0.039 Uiso calc R 1
H H14 1.0608 0.6996 0.8195 0.046 Uiso calc R 1
H H15 1.1509 0.5606 0.9245 0.046 Uiso calc R 1
H H16 1.0532 0.4289 0.7985 0.037 Uiso calc R 1
H H17A 0.9091 0.3521 0.5793 0.030 Uiso calc R 1
H H17B 0.8121 0.4075 0.4372 0.030 Uiso calc R 1
H H27A 0.6835 0.2469 0.4654 0.038 Uiso calc R 1
H H27B 0.5354 0.2682 0.4912 0.038 Uiso calc R 1
H H22 0.6860 0.2818 0.2290 0.037 Uiso calc R 1
H H23 0.5748 0.3477 0.0004 0.043 Uiso calc R 1
H H24 0.3572 0.4313 -0.0610 0.044 Uiso calc R 1
H H25 0.2463 0.4461 0.1040 0.046 Uiso calc R 1
H H26 0.3592 0.3832 0.3326 0.039 Uiso calc R 1

loop_
_atom_site_aniso_label
_atom_site_aniso_U_11
_atom_site_aniso_U_22
_atom_site_aniso_U_33
_atom_site_aniso_U_12
_atom_site_aniso_U_13
_atom_site_aniso_U_23
N1 0.0507(11) 0.0329(9) 0.0306(9) -0.0101(8) 0.0168(8) -0.0009(7)
C1 0.0312(10) 0.0247(8) 0.0316(10) -0.0052(7) 0.0139(8) -0.0015(7)
C2 0.0281(9) 0.0232(8) 0.0239(9) -0.0026(7) 0.0106(7) 0.0004(7)
C11 0.0208(9) 0.0273(8) 0.0271(9) -0.0010(7) 0.0144(7) -0.0022(7)
C12 0.0241(9) 0.0274(9) 0.0292(9) 0.0012(7) 0.0172(7) 0.0013(7)
Br12 0.03919(12) 0.03753(12) 0.02985(11) 0.00873(8) 0.01518(9) 0.00909(8)
C13 0.0361(11) 0.0246(9) 0.0492(12) -0.0017(8) 0.0293(10) -0.0038(8)
C14 0.0346(11) 0.0372(11) 0.0520(13) -0.0121(9) 0.0271(10) -0.0194(9)
C15 0.0280(10) 0.0476(12) 0.0365(11) -0.0070(9) 0.0107(9) -0.0117(9)
C16 0.0242(9) 0.0337(10) 0.0326(10) 0.0006(7) 0.0096(8) -0.0016(8)
C17 0.0254(9) 0.0229(8) 0.0275(9) 0.0018(7) 0.0126(7) -0.0004(7)
C27 0.0364(11) 0.0259(9) 0.0319(10) -0.0075(8) 0.0133(8) -0.0014(7)
C21 0.0285(9) 0.0248(8) 0.0265(9) -0.0096(7) 0.0127(8) -0.0052(7)
C22 0.0317(10) 0.0282(9) 0.0384(11) -0.0058(8) 0.0193(9) -0.0098(8)
C23 0.0468(12) 0.0391(10) 0.0324(10) -0.0136(9) 0.0260(10) -0.0120(8)
C24 0.0414(12) 0.0402(11) 0.0265(10) -0.0089(9) 0.0109(9) -0.0029(8)
C25 0.0296(11) 0.0460(12) 0.0349(11) 0.0002(9) 0.0091(9) -0.0039(9)
C26 0.0280(10) 0.0444(11) 0.0293(10) -0.0062(8) 0.0149(8) -0.0071(8)

loop_
_atom_type_symbol
_atom_type_description
_atom_type_scat_dispersion_real
_atom_type_scat_dispersion_imag
_atom_type_scat_source
C C 0.0033 0.0016 'International Tables Vol C Tables 4.2.6.8 and 6.1.1.4'
H H 0.0000 0.0000 'International Tables Vol C Tables 4.2.6.8 and 6.1.1.4'
N N 0.0061 0.0033 'International Tables Vol C Tables 4.2.6.8 and 6.1.1.4'
Br Br -0.2901 2.4595 'International Tables Vol C Tables 4.2.6.8 and 6.1.1.4'

loop_
_geom_angle_atom_site_label_1
_geom_angle_atom_site_label_2
_geom_angle_atom_site_label_3
_geom_angle
_geom_angle_publ_flag
N1 C1 C2 178.84(19) no
C1 C2 C17 110.02(15) no
C1 C2 C27 111.74(14) no
C17 C2 C27 111.65(14) no
C1 C2 H2 107.7 no
C17 C2 H2 107.7 no
C27 C2 H2 107.7 no
C12 C11 C16 116.67(16) no
C12 C11 C17 122.91(16) no
C16 C11 C17 120.40(16) no
C13 C12 C11 122.39(17) no
C13 C12 Br12 117.29(14) no
C11 C12 Br12 120.26(13) no
C14 C13 C12 119.24(18) no
C14 C13 H13 120.4 no
C12 C13 H13 120.4 no
C13 C14 C15 120.21(18) no
C13 C14 H14 119.9 no
C15 C14 H14 119.9 no
C14 C15 C16 119.76(19) no
C14 C15 H15 120.1 no
C16 C15 H15 120.1 no
C15 C16 C11 121.73(18) no
C15 C16 H16 119.1 no
C11 C16 H16 119.1 no
C11 C17 C2 112.60(13) no
C11 C17 H17A 109.1 no
C2 C17 H17A 109.1 no
C11 C17 H17B 109.1 no
C2 C17 H17B 109.1 no
H17A C17 H17B 107.8 no
C21 C27 C2 109.80(14) no
C21 C27 H27A 109.7 no
C2 C27 H27A 109.7 no
C21 C27 H27B 109.7 no
C2 C27 H27B 109.7 no
H27A C27 H27B 108.2 no
C26 C21 C22 118.02(17) no
C26 C21 C27 119.26(16) no
C22 C21 C27 122.59(17) no
C21 C22 C23 120.36(18) no
C21 C22 H22 119.8 no
C23 C22 H22 119.8 no
C24 C23 C22 120.41(17) no
C24 C23 H23 119.8 no
C22 C23 H23 119.8 no
C25 C24 C23 119.71(18) no
C25 C24 H24 120.1 no
C23 C24 H24 120.1 no
C24 C25 C26 119.71(19) no
C24 C25 H25 120.1 no
C26 C25 H25 120.1 no
C25 C26 C21 121.76(17) no
C25 C26 H26 119.1 no
C21 C26 H26 119.1 no

loop_
_geom_bond_atom_site_label_1
_geom_bond_atom_site_label_2
_geom_bond_distance
_geom_bond_publ_flag
N1 C1 1.146(2) y
C1 C2 1.472(2) y
C2 C17 1.548(2) no
C2 C27 1.550(2) no
C2 H2 1.00 no
C11 C12 1.392(2) no
C11 C16 1.397(2) no
C11 C17 1.502(2) no
C12 C13 1.389(3) no
C12 Br12 1.9088(18) no
C13 C14 1.378(3) no
C13 H13 0.95 no
C14 C15 1.382(3) no
C14 H14 0.95 no
C15 C16 1.387(3) no
C15 H15 0.95 no
C16 H16 0.95 no
C17 H17A 0.99 no
C17 H17B 0.99 no
C27 C21 1.511(3) no
C27 H27A 0.99 no
C27 H27B 0.99 no
C21 C26 1.388(3) no
C21 C22 1.390(2) no
C22 C23 1.395(3) no
C22 H22 0.95 no
C23 C24 1.381(3) no
C23 H23 0.95 no
C24 C25 1.377(3) no
C24 H24 0.95 no
C25 C26 1.384(3) no
C25 H25 0.95 no
C26 H26 0.95 no

loop_
_geom_hbond_atom_site_label_D
_geom_hbond_atom_site_label_H
_geom_hbond_atom_site_label_A
_geom_hbond_site_symmetry_A
_geom_hbond_distance_DH
_geom_hbond_distance_HA
_geom_hbond_distance_DA
_geom_hbond_angle_DHA
_geom_hbond_publ_flag
C13 H13 N1 2_656 0.95 2.58 3.294(3) 132 y

loop_
_geom_torsion_atom_site_label_1
_geom_torsion_atom_site_label_2
_geom_torsion_atom_site_label_3
_geom_torsion_atom_site_label_4
_geom_torsion
_geom_torsion_publ_flag
C16 C11 C12 C13 0.0(2) no
C17 C11 C12 C13 178.17(15) no
C16 C11 C12 Br12 -177.18(12) no
C17 C11 C12 Br12 1.0(2) no
C11 C12 C13 C14 -0.3(3) no
Br12 C12 C13 C14 176.96(13) no
C12 C13 C14 C15 0.1(3) no
C13 C14 C15 C16 0.4(3) no
C14 C15 C16 C11 -0.8(3) no
C12 C11 C16 C15 0.5(3) no
C17 C11 C16 C15 -177.70(16) no
C16 C11 C17 C2 96.49(19) no
C1 C2 C17 C11 -65.34(18) no
C27 C2 C17 C11 170.00(14) y
C2 C17 C11 C12 -81.6(2) y
C1 C2 C27 C21 162.30(15) no
C17 C2 C27 C21 -74.01(19) y
C2 C27 C21 C26 -76.1(2) no
C2 C27 C21 C22 99.62(19) y
C26 C21 C22 C23 1.7(3) no
C27 C21 C22 C23 -173.99(16) no
C21 C22 C23 C24 -0.8(3) no
C22 C23 C24 C25 -0.9(3) no
C23 C24 C25 C26 1.6(3) no
C24 C25 C26 C21 -0.6(3) no
C22 C21 C26 C25 -1.1(3) no
C27 C21 C26 C25 174.82(17) no

loop_
_cod_related_entry_id
_cod_related_entry_database
_cod_related_entry_code
1 ChemSpider 21133432
